data_2005386
loop_
_publ_author_name
'Barnes, J. C.'

_publ_section_title
;Caesium
 2-(2-Hydroxy-5,5-dimethyl-1,3-dioxo-2-cyclohexyl)-5,5-dimethyl-1,3-cyclohexanedionato(1--)
 Monohydrate
;
_journal_issue 9
_journal_name_full 'Acta Crystallographica Section C'
_journal_page_first 2185
_journal_page_last 2188
_journal_paper_doi 10.1107/S0108270196007342
_journal_volume 52
_journal_year 1996
_chemical_formula_iupac 'Cs + , C16 H21 O5 - , H2 O'
_chemical_formula_sum 'C16 H23 Cs O6'
_chemical_formula_weight 443.25
_chemical_name_systematic
;
 2(2-hydroxy-5,5-dimethylcyclohexan-1,3-dione)-5,5-dimethylcyclo-
 hexan-1,3-dionato caesium monohydrate
;
_space_group_IT_number 14
_symmetry_cell_setting monoclinic
_symmetry_space_group_name_Hall '-P 2ybc'
_symmetry_space_group_name_H-M 'P 1 21/c 1'
_audit_creation_method SHELXL
_cell_angle_alpha 90.00
_cell_angle_beta 93.90(2)
_cell_angle_gamma 90.00
_cell_formula_units_Z 4
_cell_length_a 15.890(2)
_cell_length_b 12.264(2)
_cell_length_c 9.147(2)
_cell_measurement_reflns_used 'see exptl special details'
_cell_measurement_temperature 150(2)
_cell_measurement_theta_max 'see exptl special details'
_cell_measurement_theta_min 'see exptl special details'
_cell_volume 1778.4(5)
_computing_cell_refinement MADNES
_computing_data_collection 'MADNES (Enraf-Nonius, 1990)'
_computing_data_reduction MADNES
_computing_molecular_graphics 'PLATON92 (Spek, 1992a), PLUTON92 (Spek, 1992b)'
_computing_publication_material SHELXL93
_computing_structure_refinement 'SHELXL93 (Sheldrick, 1993)'
_computing_structure_solution 'SHELXS86 (Sheldrick, 1990)'
_diffrn_ambient_temperature 150(2)
_diffrn_measurement_device 'Enraf-Nonius CAD-4 FAST system'
_diffrn_measurement_method 'Area detector scans'
_diffrn_radiation_monochromator graphite
_diffrn_radiation_source 'fine-focus sealed tube'
_diffrn_radiation_type MoK\a
_diffrn_radiation_wavelength 0.71069
_diffrn_reflns_av_R_equivalents 0.0826
_diffrn_reflns_av_sigmaI/netI 0.0634
_diffrn_reflns_limit_h_max 17
_diffrn_reflns_limit_h_min -14
_diffrn_reflns_limit_k_max 13
_diffrn_reflns_limit_k_min -13
_diffrn_reflns_limit_l_max 10
_diffrn_reflns_limit_l_min -10
_diffrn_reflns_number 7365
_diffrn_reflns_theta_max 25.03
_diffrn_reflns_theta_min 2.10
_diffrn_standards_decay_% 'none detected'
_diffrn_standards_number 'See exptl special details'
_exptl_absorpt_coefficient_mu 2.108
_exptl_absorpt_correction_type none
_exptl_crystal_colour colourless
_exptl_crystal_density_diffrn 1.655
_exptl_crystal_density_meas ?
_exptl_crystal_description rhomb
_exptl_crystal_F_000 884
_exptl_crystal_size_max 0.28
_exptl_crystal_size_mid 0.28
_exptl_crystal_size_min 0.26
_refine_diff_density_max 2.772
_refine_diff_density_min -1.381
_refine_ls_extinction_method none
_refine_ls_goodness_of_fit_all 1.071
_refine_ls_goodness_of_fit_obs 1.101
_refine_ls_hydrogen_treatment 'H atoms riding, except H21, H22 refined'
_refine_ls_matrix_type full
_refine_ls_number_parameters 216
_refine_ls_number_reflns 2691
_refine_ls_number_restraints 0
_refine_ls_restrained_S_all 1.071
_refine_ls_restrained_S_obs 1.101
_refine_ls_R_factor_all 0.0537
_refine_ls_R_factor_obs 0.0505
_refine_ls_shift/esd_max 0.006
_refine_ls_shift/esd_mean 0.000
_refine_ls_structure_factor_coef Fsqd
_refine_ls_weighting_details 'w = 1/[\s^2^(Fo^2^)+(0.0924P)^2^] where P=(Fo^2^+2Fc^2^)/3'
_refine_ls_weighting_scheme calc
_refine_ls_wR_factor_all 0.1303
_refine_ls_wR_factor_obs 0.1284
_reflns_number_observed 2487
_reflns_number_total 2691
_reflns_observed_criterion >2sigma(I)
_cod_data_source_file li1149.cif
_cod_data_source_block csdim
_cod_depositor_comments
;
The following automatic conversions were performed:

'_exptl_crystal_density_meas' value 'not measured' was changed to '?'
- the value is perceived as not measured.

Automatic conversion script
Id: cif_fix_values 3008 2015-01-20 13:52:24Z robertas 

The following automatic conversions were performed:

'_refine_ls_weighting_scheme' value 'calc w =
1/[\s^2^(Fo^2^)+(0.0924P)^2^] where P=(Fo^2^+2Fc^2^)/3' was changed
to 'calc'. New tag '_refine_ls_weighting_details' was created. The
value of the new tag was set to 'w = 1/[\s^2^(Fo^2^)+(0.0924P)^2^]
where P=(Fo^2^+2Fc^2^)/3'.

Automatic conversion script
Id: cif_fix_values 3143 2015-03-26 13:38:13Z robertas 
;
_cod_original_cell_volume 1778.5(5)
_cod_original_sg_symbol_H-M 'P 21/c'
_cod_database_code 2005386

loop_
_symmetry_equiv_pos_as_xyz
'x, y, z'
'-x, y+1/2, -z+1/2'
'-x, -y, -z'
'x, -y-1/2, z-1/2'

loop_
_atom_site_aniso_label
_atom_site_aniso_U_11
_atom_site_aniso_U_22
_atom_site_aniso_U_33
_atom_site_aniso_U_12
_atom_site_aniso_U_13
_atom_site_aniso_U_23
Cs1 0.0322(3) 0.0283(3) 0.0221(3) 0.01231(11) 0.0039(2) 0.00170(11)
C1 0.022(3) 0.027(3) 0.019(3) 0.005(2) 0.009(2) 0.001(2)
C2 0.015(2) 0.027(3) 0.016(2) 0.003(2) -0.001(2) -0.003(2)
C3 0.018(2) 0.030(3) 0.013(2) 0.004(2) 0.002(2) -0.003(2)
C4 0.020(2) 0.038(3) 0.020(3) 0.001(2) -0.004(2) 0.006(2)
C5 0.015(2) 0.038(3) 0.022(3) 0.000(2) 0.002(2) 0.000(2)
C6 0.021(2) 0.029(3) 0.022(3) -0.001(2) 0.003(2) -0.002(2)
O7 0.029(2) 0.032(2) 0.022(2) 0.0046(14) -0.0004(14) 0.006(2)
O8 0.025(2) 0.034(2) 0.024(2) -0.0080(15) 0.0002(14) 0.004(2)
C9 0.021(3) 0.051(4) 0.032(3) -0.005(2) -0.005(2) -0.003(2)
C10 0.024(3) 0.040(3) 0.034(3) 0.007(2) 0.002(2) -0.008(3)
C11 0.020(2) 0.020(3) 0.019(2) -0.001(2) -0.001(2) -0.002(2)
C12 0.017(2) 0.029(3) 0.013(2) 0.004(2) 0.000(2) 0.000(2)
C13 0.022(3) 0.031(3) 0.010(2) 0.001(2) -0.002(2) 0.002(2)
C14 0.023(3) 0.021(3) 0.020(3) 0.001(2) 0.001(2) -0.001(2)
C15 0.022(2) 0.025(3) 0.017(2) 0.001(2) 0.004(2) -0.002(2)
C16 0.025(2) 0.027(3) 0.019(2) -0.001(2) 0.003(2) 0.002(2)
O17 0.028(2) 0.030(2) 0.017(2) 0.007(2) -0.0025(15) 0.000(2)
O18 0.018(2) 0.041(2) 0.021(2) -0.0060(15) 0.0005(14) 0.001(2)
C19 0.024(3) 0.028(3) 0.035(3) 0.003(2) 0.009(2) -0.001(2)
C20 0.031(3) 0.033(3) 0.019(3) 0.001(2) -0.002(2) -0.003(2)
O21 0.017(2) 0.045(3) 0.019(2) 0.006(2) 0.000(2) -0.004(2)
O22 0.030(2) 0.040(2) 0.019(2) 0.0053(15) 0.0017(14) -0.001(2)

loop_
_atom_site_label
_atom_site_occupancy
_atom_site_fract_x
_atom_site_fract_y
_atom_site_fract_z
_atom_site_U_iso_or_equiv
_atom_site_thermal_displace_type
_atom_site_calc_flag
_atom_site_refinement_flags
_atom_site_type_symbol
Cs1 1 0.41657(2) 0.65236(2) 0.55738(3) 0.0275(2) Uani d . Cs
C1 1 0.2246(3) 0.8285(4) 0.3821(5) 0.0223(11) Uani d . C
C2 1 0.2656(3) 0.9280(4) 0.3563(5) 0.0196(10) Uani d . C
C3 1 0.2404(3) 0.9980(4) 0.2380(5) 0.0205(10) Uani d . C
C4 1 0.1602(3) 0.9690(4) 0.1440(5) 0.0265(11) Uani d . C
H4A 1 0.1309(3) 1.0375(4) 0.1139(5) 0.040 Uiso d R H
H4B 1 0.1766(3) 0.9322(4) 0.0540(5) 0.040 Uiso d R H
C5 1 0.0984(3) 0.8960(4) 0.2187(5) 0.0247(11) Uani d . C
C6 1 0.1488(3) 0.7970(4) 0.2806(5) 0.0236(11) Uani d . C
H6A 1 0.1110(3) 0.7502(4) 0.3350(5) 0.035 Uiso d R H
H6B 1 0.1684(3) 0.7537(4) 0.1982(5) 0.035 Uiso d R H
O7 1 0.2495(2) 0.7637(3) 0.4822(4) 0.0279(8) Uani d . O
O8 1 0.2806(2) 1.0812(3) 0.2042(4) 0.0276(8) Uani d . O
C9 1 0.0288(3) 0.8550(5) 0.1084(7) 0.0350(14) Uani d . C
H9A 1 -0.0070(16) 0.8029(25) 0.1566(14) 0.053 Uiso d R H
H9B 1 0.0542(3) 0.8191(29) 0.0264(23) 0.053 Uiso d R H
H9C 1 -0.0056(15) 0.9168(6) 0.0713(32) 0.053 Uiso d R H
C10 1 0.0573(3) 0.9563(5) 0.3415(6) 0.0327(12) Uani d . C
H10A 1 0.0192(18) 0.9068(9) 0.3893(26) 0.049 Uiso d R H
H10B 1 0.0252(19) 1.0188(18) 0.3006(9) 0.049 Uiso d R H
H10C 1 0.1011(3) 0.9823(27) 0.4140(22) 0.049 Uiso d R H
C11 1 0.3313(3) 0.9217(4) 0.6178(5) 0.0200(10) Uani d . C
C12 1 0.3424(3) 0.9555(4) 0.4557(5) 0.0200(10) Uani d . C
C13 1 0.3559(3) 1.0798(4) 0.4734(5) 0.0211(10) Uani d . C
C14 1 0.2844(3) 1.1415(4) 0.5360(6) 0.0216(11) Uani d . C
H14A 1 0.2324(3) 1.1329(4) 0.4712(6) 0.032 Uiso d R H
H14B 1 0.2984(3) 1.2201(4) 0.5420(6) 0.032 Uiso d R H
C15 1 0.2696(3) 1.0972(4) 0.6915(5) 0.0214(10) Uani d . C
C16 1 0.2567(3) 0.9721(4) 0.6857(5) 0.0236(11) Uani d . C
H16A 1 0.2522(3) 0.9430(4) 0.7858(5) 0.035 Uiso d R H
H16B 1 0.2041(3) 0.9543(4) 0.6264(5) 0.035 Uiso d R H
O17 1 0.3876(2) 0.8748(3) 0.6887(4) 0.0254(8) Uani d . O
O18 1 0.4251(2) 1.1203(3) 0.4600(4) 0.0268(8) Uani d . O
C19 1 0.1905(3) 1.1507(4) 0.7456(7) 0.0288(13) Uani d . C
H19A 1 0.1418(5) 1.1338(25) 0.6777(23) 0.043 Uiso d R H
H19B 1 0.1985(10) 1.2299(5) 0.7504(39) 0.043 Uiso d R H
H19C 1 0.1804(14) 1.1228(23) 0.8432(18) 0.043 Uiso d R H
C20 1 0.3448(3) 1.1255(5) 0.7987(6) 0.0278(11) Uani d . C
H20A 1 0.3961(5) 1.0922(24) 0.7647(21) 0.042 Uiso d R H
H20B 1 0.3349(10) 1.0974(25) 0.8964(10) 0.042 Uiso d R H
H20C 1 0.3519(14) 1.2048(5) 0.8035(29) 0.042 Uiso d R H
O21 1 0.4137(3) 0.9040(3) 0.4022(4) 0.0268(9) Uani d . O
H21 1 0.4501(36) 0.9174(52) 0.4367(64) 0.025(19) Uiso d . H
O22 1 0.4477(2) 0.4038(3) 0.6437(4) 0.0298(8) Uani d . O
H22 1 0.4924 0.3800 0.7270 0.045 Uiso d . H

loop_
_atom_type_symbol
_atom_type_description
_atom_type_scat_dispersion_real
_atom_type_scat_dispersion_imag
_atom_type_scat_source
C C 0.0033 0.0016 'International Tables Vol C Tables 4.2.6.8 and 6.1.1.4'
H H 0.0000 0.0000 'International Tables Vol C Tables 4.2.6.8 and 6.1.1.4'
O O 0.0106 0.0060 'International Tables Vol C Tables 4.2.6.8 and 6.1.1.4'
Cs Cs -0.3680 2.1192 'International Tables Vol C Tables 4.2.6.8 and 6.1.1.4'

loop_
_geom_angle_atom_site_label_1
_geom_angle_atom_site_label_2
_geom_angle_atom_site_label_3
_geom_angle_site_symmetry_1
_geom_angle_site_symmetry_3
_geom_angle
_geom_angle_publ_flag
O22 Cs1 O7 3_666 . 128.28(9) ?
O22 Cs1 O17 3_666 . 125.70(10) ?
O7 Cs1 O17 . . 61.86(10) ?
O22 Cs1 O22 3_666 . 79.99(10) ?
O7 Cs1 O22 . . 127.52(9) ?
O17 Cs1 O22 . . 142.24(9) ?
O22 Cs1 O21 3_666 4_576 127.29(10) ?
O7 Cs1 O21 . 4_576 104.37(10) ?
O17 Cs1 O21 . 4_576 78.06(10) ?
O22 Cs1 O21 . 4_576 64.21(10) ?
O22 Cs1 O17 3_666 4_575 54.81(9) ?
O7 Cs1 O17 . 4_575 76.12(9) ?
O17 Cs1 O17 . 4_575 117.97(8) ?
O22 Cs1 O17 . 4_575 99.27(9) ?
O21 Cs1 O17 4_576 4_575 160.06(10) ?
O22 Cs1 O21 3_666 . 86.70(9) ?
O7 Cs1 O21 . . 60.51(9) ?
O17 Cs1 O21 . . 49.38(9) ?
O22 Cs1 O21 . . 166.56(8) ?
O21 Cs1 O21 4_576 . 126.98(8) ?
O17 Cs1 O21 4_575 . 71.12(9) ?
O22 Cs1 C11 3_666 . 126.33(10) ?
O7 Cs1 C11 . . 44.92(10) ?
O17 Cs1 C11 . . 18.32(10) ?
O22 Cs1 C11 . . 152.74(9) ?
O21 Cs1 C11 4_576 . 90.92(11) ?
O17 Cs1 C11 4_575 . 102.37(10) ?
O21 Cs1 C11 . . 40.65(9) ?
O22 Cs1 O18 3_666 3_676 68.59(9) ?
O7 Cs1 O18 . 3_676 103.57(9) ?
O17 Cs1 O18 . 3_676 57.98(9) ?
O22 Cs1 O18 . 3_676 128.86(8) ?
O21 Cs1 O18 4_576 3_676 104.68(9) ?
O17 Cs1 O18 4_575 3_676 94.40(8) ?
O21 Cs1 O18 . 3_676 45.53(9) ?
C11 Cs1 O18 . 3_676 65.76(9) ?
O22 Cs1 C3 3_666 4_576 136.96(10) ?
O7 Cs1 C3 . 4_576 70.02(10) ?
O17 Cs1 C3 . 4_576 97.33(10) ?
O22 Cs1 C3 . 4_576 62.36(9) ?
O21 Cs1 C3 4_576 4_576 54.23(10) ?
O17 Cs1 C3 4_575 4_576 109.20(9) ?
O21 Cs1 C3 . 4_576 129.04(10) ?
C11 Cs1 C3 . 4_576 94.67(10) ?
O18 Cs1 C3 3_676 4_576 152.48(9) ?
O22 Cs1 C2 3_666 4_576 151.04(10) ?
O7 Cs1 C2 . 4_576 72.53(9) ?
O17 Cs1 C2 . 4_576 80.30(10) ?
O22 Cs1 C2 . 4_576 71.05(9) ?
O21 Cs1 C2 4_576 4_576 37.70(9) ?
O17 Cs1 C2 4_575 4_576 128.80(9) ?
O21 Cs1 C2 . 4_576 122.22(9) ?
C11 Cs1 C2 . 4_576 82.47(10) ?
O18 Cs1 C2 3_676 4_576 131.59(8) ?
C3 Cs1 C2 4_576 4_576 21.17(10) ?
O22 Cs1 Cs1 3_666 3_666 41.33(7) ?
O7 Cs1 Cs1 . 3_666 143.27(7) ?
O17 Cs1 Cs1 . 3_666 154.20(7) ?
O22 Cs1 Cs1 . 3_666 38.67(6) ?
O21 Cs1 Cs1 4_576 3_666 95.32(8) ?
O17 Cs1 Cs1 4_575 3_666 75.08(7) ?
O21 Cs1 Cs1 . 3_666 128.01(6) ?
C11 Cs1 Cs1 . 3_666 166.41(7) ?
O18 Cs1 Cs1 3_676 3_666 100.90(6) ?
C3 Cs1 Cs1 4_576 3_666 98.78(7) ?
C2 Cs1 Cs1 4_576 3_666 109.71(7) ?
O7 C1 C2 . . 122.9(5) yes
O7 C1 C6 . . 118.9(5) yes
C2 C1 C6 . . 118.2(4) yes
C1 C2 C3 . . 122.8(4) yes
C1 C2 C12 . . 117.1(4) yes
C3 C2 C12 . . 119.9(4) yes
C1 C2 Cs1 . 4_575 102.2(3) ?
C3 C2 Cs1 . 4_575 76.8(2) ?
C12 C2 Cs1 . 4_575 88.1(2) ?
O8 C3 C2 . . 124.0(4) yes
O8 C3 C4 . . 118.0(4) yes
C2 C3 C4 . . 118.0(4) yes
O8 C3 Cs1 . 4_575 83.4(2) ?
C2 C3 Cs1 . 4_575 82.0(2) ?
C4 C3 Cs1 . 4_575 104.6(3) ?
C5 C4 C3 . . 115.0(4) yes
C4 C5 C10 . . 111.4(4) ?
C4 C5 C9 . . 110.9(4) ?
C10 C5 C9 . . 108.5(4) ?
C4 C5 C6 . . 107.1(4) yes
C10 C5 C6 . . 110.4(4) ?
C9 C5 C6 . . 108.6(4) ?
C1 C6 C5 . . 113.3(4) yes
C1 O7 Cs1 . . 132.9(3) ?
O17 C11 C16 . . 123.1(4) yes
O17 C11 C12 . . 120.5(4) yes
C16 C11 C12 . . 115.2(4) yes
O17 C11 Cs1 . . 51.7(3) ?
C16 C11 Cs1 . . 138.5(3) ?
C12 C11 Cs1 . . 91.7(3) ?
O21 C12 C2 . . 109.1(4) yes
O21 C12 C13 . . 111.6(4) yes
C2 C12 C13 . . 112.6(4) yes
O21 C12 C11 . . 110.8(4) yes
C2 C12 C11 . . 111.9(4) yes
C13 C12 C11 . . 100.7(4) yes
O18 C13 C14 . . 122.8(5) yes
O18 C13 C12 . . 120.6(4) yes
C14 C13 C12 . . 115.5(4) yes
C13 C14 C15 . . 109.7(4) yes
C19 C15 C20 . . 108.6(4) ?
C19 C15 C16 . . 109.0(4) ?
C20 C15 C16 . . 110.0(4) ?
C19 C15 C14 . . 108.9(4) ?
C20 C15 C14 . . 110.3(4) ?
C16 C15 C14 . . 110.0(4) yes
C11 C16 C15 . . 108.3(4) yes
C11 O17 Cs1 . . 110.0(3) ?
C11 O17 Cs1 . 4_576 128.6(3) ?
Cs1 O17 Cs1 . 4_576 106.98(10) ?
C13 O18 Cs1 . 3_676 156.1(3) ?
C12 O21 Cs1 . 4_575 119.9(3) ?
C12 O21 Cs1 . . 104.5(3) ?
Cs1 O21 Cs1 4_575 . 102.28(11) ?
Cs1 O22 Cs1 3_666 . 100.01(10) ?

loop_
_geom_bond_atom_site_label_1
_geom_bond_atom_site_label_2
_geom_bond_site_symmetry_2
_geom_bond_distance
_geom_bond_publ_flag
Cs1 O22 3_666 3.008(3) yes
Cs1 O7 . 3.022(3) yes
Cs1 O17 . 3.028(4) yes
Cs1 O22 . 3.179(4) yes
Cs1 O21 4_576 3.233(4) yes
Cs1 O17 4_575 3.389(3) yes
Cs1 O21 . 3.396(4) ?
Cs1 C11 . 3.627(5) ?
Cs1 O18 3_676 3.766(3) ?
Cs1 C3 4_576 3.820(4) ?
Cs1 C2 4_576 3.886(4) ?
Cs1 Cs1 3_666 4.7410(8) ?
C1 O7 . 1.256(6) yes
C1 C2 . 1.411(7) yes
C1 C6 . 1.519(7) yes
C2 C3 . 1.417(7) yes
C2 C12 . 1.511(6) yes
C2 Cs1 4_575 3.886(4) ?
C3 O8 . 1.254(6) yes
C3 C4 . 1.529(6) yes
C3 Cs1 4_575 3.820(4) ?
C4 C5 . 1.524(7) yes
C5 C10 . 1.528(7) ?
C5 C9 . 1.530(7) ?
C5 C6 . 1.540(7) yes
C11 O17 . 1.213(6) yes
C11 C16 . 1.508(6) yes
C11 C12 . 1.561(6) yes
C12 O21 . 1.412(5) yes
C12 C13 . 1.547(7) yes
C13 O18 . 1.220(6) yes
C13 C14 . 1.510(6) yes
C14 C15 . 1.555(7) yes
C15 C19 . 1.530(6) ?
C15 C20 . 1.533(7) ?
C15 C16 . 1.549(7) yes
O17 Cs1 4_576 3.389(3) ?
O18 Cs1 3_676 3.766(3) ?
O21 Cs1 4_575 3.233(4) ?
O22 Cs1 3_666 3.008(3) ?

loop_
_geom_torsion_atom_site_label_1
_geom_torsion_atom_site_label_2
_geom_torsion_atom_site_label_3
_geom_torsion_atom_site_label_4
_geom_torsion
C1 C2 C12 C11 -39.0(6)
C1 C2 C12 O21 84.0(5)
